data_7240929
loop_
_publ_author_name
'Grabias, Ewelina'
'Tarasiuk, Bogdan'
'Do\/l\;ega, Anna'
'Majdan, Marek'

_publ_section_title
;
 New uranium(VI) and isothiouronium complexes: synthesis, crystal
 structure, spectroscopic characterization and a DFT study
;
_journal_name_full CrystEngComm
_journal_paper_doi 10.1039/D0CE00746C
_journal_year 2020
_chemical_formula_sum 'C20 H27 Cl N4 O8 S2 U'
_chemical_formula_weight 789.05
_space_group_IT_number 14
_space_group_name_Hall '-P 2yn'
_space_group_name_H-M_alt 'P 1 21/n 1'
_symmetry_cell_setting monoclinic
_symmetry_Int_Tables_number 14
_symmetry_space_group_name_Hall '-P 2yn'
_symmetry_space_group_name_H-M 'P 1 21/n 1'
_atom_sites_solution_hydrogens mixed
_atom_sites_solution_primary direct
_audit_creation_date 2020-06-25T10:32:20-00:00
_audit_creation_method 'WinGX routine CIF_UPDATE'
_audit_update_record
;
2020-06-29 deposited with the CCDC.	2020-07-22 downloaded from the CCDC.
;
_cell_angle_alpha 90
_cell_angle_beta 96.79(3)
_cell_angle_gamma 90
_cell_formula_units_Z 4
_cell_length_a 12.442(6)
_cell_length_b 7.5206(15)
_cell_length_c 29.720(10)
_cell_measurement_reflns_used 8809
_cell_measurement_temperature 120(2)
_cell_measurement_theta_max 29.52
_cell_measurement_theta_min 2.49
_cell_volume 2761.4(17)
_computing_cell_refinement
;
        X-Area Recipe 1.33.0.0 (STOE, 2015)
;
_computing_data_collection
;
        X-Area WinXpose 2.0.22.0 (STOE, 2016)
;
_computing_data_reduction
;
        X-Area Integrate 1.72.0.0 (STOE, 2018)
        X-Area X-Red32 1.63.4.0 (STOE, 2017)
;
_computing_publication_material
;
STOE & Cie GmbH, X-Area, software package for collecting single-crystal or
multi-domain crystal data on STOE area-detector diffractometers, for image
processing, for the correction and scaling of reflection intensities and
        for outlier rejection, version 1.81, Darmstadt 2018
;
_computing_structure_refinement 'SHELXL-2018/3 (Sheldrick, 2018)'
_diffrn_ambient_temperature 120(2)
_diffrn_detector 'image plate (34 cm diameter)'
_diffrn_detector_area_resol_mean 6.67
_diffrn_detector_type 'STOE Imaging Plate'
_diffrn_measured_fraction_theta_full 0.999
_diffrn_measured_fraction_theta_max 0.999
_diffrn_measurement_device '2-circle diffractometer'
_diffrn_measurement_device_type 'STOE IPDS 2T'
_diffrn_measurement_method 'rotation method, \w scans'
_diffrn_radiation_monochromator 'parabolic x-ray mirror'
_diffrn_radiation_probe x-ray
_diffrn_radiation_type MoK\a
_diffrn_radiation_wavelength 0.71073
_diffrn_reflns_av_R_equivalents 0.075
_diffrn_reflns_av_unetI/netI 0.0365
_diffrn_reflns_Laue_measured_fraction_full 0.999
_diffrn_reflns_Laue_measured_fraction_max 0.999
_diffrn_reflns_limit_h_max 15
_diffrn_reflns_limit_h_min -15
_diffrn_reflns_limit_k_max 9
_diffrn_reflns_limit_k_min -9
_diffrn_reflns_limit_l_max 36
_diffrn_reflns_limit_l_min -36
_diffrn_reflns_number 28024
_diffrn_reflns_point_group_measured_fraction_full 0.999
_diffrn_reflns_point_group_measured_fraction_max 0.999
_diffrn_reflns_theta_full 25.242
_diffrn_reflns_theta_max 25.998
_diffrn_reflns_theta_min 2.489
_diffrn_source 'GeniX Mo, 0.05 x 0.05 mm2 microfocus'
_exptl_absorpt_coefficient_mu 6.175
_exptl_absorpt_correction_T_max 0.282
_exptl_absorpt_correction_T_min 0.1567
_exptl_absorpt_correction_type integration
_exptl_absorpt_process_details
;
STOE X-Red32, absorption correction by Gaussian integration, analogous to
P. Coppens, "The Evaluation of Absorption and Extinction in Single-Crystal
        Structure Analysis", published in
        F. R. Ahmed (Editor), "Crystallographic Computing",
        Munksgaard, Copenhagen (1970), 255 - 270
;
_exptl_crystal_colour yellow
_exptl_crystal_density_diffrn 1.898
_exptl_crystal_density_method 'not measured'
_exptl_crystal_description block
_exptl_crystal_F_000 1520
_exptl_crystal_size_max 0.514
_exptl_crystal_size_mid 0.362
_exptl_crystal_size_min 0.282
_refine_diff_density_max 2.045
_refine_diff_density_min -1.644
_refine_diff_density_rms 0.187
_refine_ls_extinction_method none
_refine_ls_goodness_of_fit_ref 1.175
_refine_ls_hydrogen_treatment mixed
_refine_ls_matrix_type full
_refine_ls_number_parameters 300
_refine_ls_number_reflns 5414
_refine_ls_number_restraints 8
_refine_ls_restrained_S_all 1.175
_refine_ls_R_factor_all 0.0485
_refine_ls_R_factor_gt 0.0464
_refine_ls_shift/su_max 0.001
_refine_ls_shift/su_mean 0
_refine_ls_structure_factor_coef Fsqd
_refine_ls_weighting_details 'w=1/[\s^2^(Fo^2^)+(0.0417P)^2^+30.1062P] where P=(Fo^2^+2Fc^2^)/3'
_refine_ls_weighting_scheme calc
_refine_ls_wR_factor_gt 0.1172
_refine_ls_wR_factor_ref 0.1185
_reflns_Friedel_coverage 0
_reflns_number_gt 5161
_reflns_number_total 5414
_reflns_threshold_expression 'I > 2\s(I)'
_cod_data_source_file d0ce00746c2.cif
_cod_data_source_block eg_8
_cod_original_cell_volume 2761.5(16)
_cod_original_sg_symbol_H-M 'P 21/n'
_cod_database_code 7240929
_shelx_shelxl_version_number 2018/3

loop_
_symmetry_equiv_pos_as_xyz
'x, y, z'
'-x+1/2, y+1/2, -z+1/2'
'-x, -y, -z'
'x-1/2, -y-1/2, z-1/2'

loop_
_atom_site_label
_atom_site_type_symbol
_atom_site_fract_x
_atom_site_fract_y
_atom_site_fract_z
_atom_site_U_iso_or_equiv
_atom_site_adp_type
_atom_site_occupancy
_atom_site_site_symmetry_order
_atom_site_calc_flag
_atom_site_refinement_flags_posn
_atom_site_refinement_flags_adp
_atom_site_refinement_flags_occupancy
_atom_site_disorder_assembly
_atom_site_disorder_group
U1 U 0.74704(2) 0.19334(3) 0.96024(2) 0.02038(10) Uani 1 1 d . . . . .
S2 S 1.05684(16) 0.9558(2) 0.90204(7) 0.0280(4) Uani 1 1 d . . . . .
Cl1 Cl 1.88467(18) 1.7757(3) 0.77911(7) 0.0370(5) Uani 1 1 d . . . . .
S1 S 1.50864(19) 1.5527(3) 0.85168(8) 0.0402(5) Uani 1 1 d . . . . .
O7 O 0.7631(5) 0.0931(8) 0.88237(18) 0.0335(13) Uani 1 1 d . . . . .
O5 O 0.6554(5) -0.0009(7) 1.00958(17) 0.0271(11) Uani 1 1 d . . . . .
O2 O 0.6239(4) 0.2975(7) 0.94112(18) 0.0254(11) Uani 1 1 d . . . . .
O1 O 0.8731(4) 0.0911(7) 0.97869(18) 0.0284(11) Uani 1 1 d . . . . .
O8 O 0.8323(5) 0.3544(7) 0.89996(18) 0.0299(12) Uani 1 1 d . . . . .
C19 C 0.8099(6) 0.2318(10) 0.8711(2) 0.0247(15) Uani 1 1 d . . . . .
C20 C 0.8358(8) 0.2507(13) 0.8235(3) 0.039(2) Uani 1 1 d . . . . .
H20A H 0.879988 0.149581 0.815883 0.058 Uiso 1 1 calc R U . . .
H20B H 0.87589 0.3614 0.820536 0.058 Uiso 1 1 calc R U . . .
H20C H 0.768415 0.253375 0.802725 0.058 Uiso 1 1 calc R U . . .
O6 O 0.6589(5) -0.0928(7) 0.94075(18) 0.0311(12) Uani 1 1 d . . . . .
C18 C 0.5642(7) -0.2762(10) 0.9885(3) 0.0299(17) Uani 1 1 d . . . . .
H18A H 0.572565 -0.301206 1.021096 0.045 Uiso 1 1 calc R U . . .
H18B H 0.58919 -0.378709 0.972248 0.045 Uiso 1 1 calc R U . . .
H18C H 0.487816 -0.253306 0.978026 0.045 Uiso 1 1 calc R U . . .
C17 C 0.6296(6) -0.1172(10) 0.9796(3) 0.0266(16) Uani 1 1 d . . . . .
O4 O 0.7449(5) 0.3332(7) 1.03558(18) 0.0311(13) Uani 1 1 d . . . . .
O3 O 0.8234(5) 0.4830(7) 0.98576(17) 0.0276(12) Uani 1 1 d . . . . .
C15 C 0.7952(7) 0.4708(10) 1.0256(3) 0.0300(17) Uani 1 1 d . . . . .
C16 C 0.8244(8) 0.6153(11) 1.0599(3) 0.039(2) Uani 1 1 d . . . . .
H16A H 0.790349 0.590573 1.087336 0.059 Uiso 1 1 calc R U . . .
H16B H 0.79871 0.730087 1.047239 0.059 Uiso 1 1 calc R U . . .
H16C H 0.903187 0.619342 1.067501 0.059 Uiso 1 1 calc R U . . .
C8 C 1.1063(9) 1.1846(15) 0.8022(4) 0.0503(8) Uani 1 1 d . . . . .
H8 H 1.048637 1.104129 0.805152 0.06 Uiso 1 1 calc R U . . .
C7 C 1.2115(9) 1.1474(15) 0.8263(4) 0.0503(8) Uani 1 1 d . . . . .
C6 C 1.2299(9) 0.9960(15) 0.8550(4) 0.0503(8) Uani 1 1 d . . . . .
C13 C 1.1392(8) 0.8687(13) 0.8601(3) 0.0408(15) Uani 1 1 d . . . . .
H13A H 1.16903 0.751116 0.869941 0.049 Uiso 1 1 calc R U . . .
H13B H 1.093946 0.853554 0.830607 0.049 Uiso 1 1 calc R U . . .
C3 C 1.4042(9) 1.2237(15) 0.8392(4) 0.0503(8) Uani 1 1 d . . . . .
C12 C 1.2985(9) 1.2610(16) 0.8188(4) 0.0503(8) Uani 1 1 d . . . . .
C11 C 1.2706(9) 1.4129(15) 0.7886(3) 0.0503(8) Uani 1 1 d . . . . .
H11 H 1.32673 1.492177 0.782725 0.06 Uiso 1 1 calc R U . . .
C5 C 1.3289(9) 0.9696(15) 0.8772(4) 0.0503(8) Uani 1 1 d . . . . .
H5 H 1.341254 0.874864 0.898285 0.06 Uiso 1 1 calc R U . . .
C4 C 1.4189(9) 1.0889(15) 0.8685(3) 0.0503(8) Uani 1 1 d . . . . .
H4 H 1.488935 1.069036 0.884203 0.06 Uiso 1 1 calc R U . . .
C10 C 1.1697(8) 1.4454(16) 0.7690(3) 0.0503(8) Uani 1 1 d . . . . .
H10 H 1.155806 1.547962 0.75054 0.06 Uiso 1 1 calc R U . . .
C9 C 1.0864(9) 1.3316(15) 0.7752(4) 0.0503(8) Uani 1 1 d . . . . .
H9 H 1.015342 1.354711 0.760963 0.06 Uiso 1 1 calc R U . . .
N3 N 0.9464(6) 0.6570(10) 0.8802(2) 0.0337(16) Uani 1 1 d D . . . .
H3A H 0.905(6) 0.574(10) 0.888(3) 0.02(2) Uiso 1 1 d D . . . .
H3B H 0.950(8) 0.693(12) 0.853(3) 0.03(3) Uiso 1 1 d D . . . .
N4 N 0.9614(6) 0.7418(9) 0.9542(2) 0.0266(14) Uani 1 1 d D . . . .
H4A H 0.914(6) 0.677(10) 0.961(3) 0.02(2) Uiso 1 1 d D . . . .
H4B H 0.987(7) 0.809(11) 0.971(3) 0.03(2) Uiso 1 1 d D . . . .
C14 C 0.9803(6) 0.7672(10) 0.9123(3) 0.0245(15) Uani 1 1 d . . . . .
C2 C 1.4998(8) 1.3321(12) 0.8256(3) 0.0408(15) Uani 1 1 d . . . . .
H2A H 1.491858 1.345249 0.79223 0.049 Uiso 1 1 calc R U . . .
H2B H 1.567888 1.266608 0.834786 0.049 Uiso 1 1 calc R U . . .
N2 N 1.6568(6) 1.5938(11) 0.7920(3) 0.0375(17) Uani 1 1 d D . . . .
H2C H 1.720(5) 1.640(10) 0.790(2) 0.010(17) Uiso 1 1 d D . . . .
H2D H 1.626(7) 1.521(11) 0.775(3) 0.03(2) Uiso 1 1 d D . . . .
N1 N 1.6677(7) 1.7748(11) 0.8534(3) 0.0394(18) Uani 1 1 d D . . . .
H1A H 1.712(7) 1.825(12) 0.840(3) 0.03(2) Uiso 1 1 d D . . . .
H1B H 1.646(8) 1.808(13) 0.876(3) 0.04(3) Uiso 1 1 d D . . . .
C1 C 1.6211(7) 1.6439(11) 0.8294(3) 0.0297(17) Uani 1 1 d . . . . .

loop_
_atom_site_aniso_label
_atom_site_aniso_U_11
_atom_site_aniso_U_22
_atom_site_aniso_U_33
_atom_site_aniso_U_23
_atom_site_aniso_U_13
_atom_site_aniso_U_12
U1 0.02456(17) 0.01848(15) 0.01851(15) -0.00270(10) 0.00426(10) -0.00370(10)
S2 0.0313(10) 0.0204(9) 0.0332(10) -0.0012(7) 0.0075(8) -0.0096(8)
Cl1 0.0429(12) 0.0403(11) 0.0264(9) 0.0124(8) -0.0011(8) -0.0072(9)
S1 0.0423(12) 0.0388(12) 0.0419(12) -0.0165(10) 0.0147(9) -0.0128(10)
O7 0.047(3) 0.032(3) 0.025(3) -0.008(2) 0.016(2) -0.015(3)
O5 0.040(3) 0.018(2) 0.025(3) -0.001(2) 0.011(2) -0.004(2)
O2 0.022(3) 0.023(3) 0.032(3) 0.002(2) 0.006(2) -0.005(2)
O1 0.028(3) 0.022(3) 0.036(3) -0.008(2) 0.005(2) -0.002(2)
O8 0.041(3) 0.023(3) 0.026(3) -0.001(2) 0.011(2) -0.013(2)
C19 0.026(4) 0.026(4) 0.022(4) 0.000(3) 0.005(3) 0.003(3)
C20 0.058(6) 0.038(5) 0.022(4) 0.001(3) 0.011(4) -0.002(4)
O6 0.045(3) 0.020(3) 0.030(3) -0.004(2) 0.014(2) -0.012(2)
C18 0.036(4) 0.015(3) 0.041(4) 0.001(3) 0.013(3) -0.004(3)
C17 0.025(4) 0.021(4) 0.034(4) 0.001(3) 0.007(3) 0.002(3)
O4 0.048(4) 0.022(3) 0.024(3) -0.007(2) 0.008(2) -0.001(2)
O3 0.036(3) 0.021(3) 0.026(3) -0.003(2) 0.007(2) -0.011(2)
C15 0.041(5) 0.019(4) 0.029(4) -0.001(3) -0.003(3) 0.008(3)
C16 0.058(6) 0.024(4) 0.033(4) -0.009(3) -0.006(4) 0.002(4)
C8 0.0475(18) 0.058(2) 0.0462(18) 0.0026(15) 0.0086(14) -0.0075(16)
C7 0.0475(18) 0.058(2) 0.0462(18) 0.0026(15) 0.0086(14) -0.0075(16)
C6 0.0475(18) 0.058(2) 0.0462(18) 0.0026(15) 0.0086(14) -0.0075(16)
C13 0.049(4) 0.035(3) 0.039(3) -0.008(3) 0.008(3) -0.010(3)
C3 0.0475(18) 0.058(2) 0.0462(18) 0.0026(15) 0.0086(14) -0.0075(16)
C12 0.0475(18) 0.058(2) 0.0462(18) 0.0026(15) 0.0086(14) -0.0075(16)
C11 0.0475(18) 0.058(2) 0.0462(18) 0.0026(15) 0.0086(14) -0.0075(16)
C5 0.0475(18) 0.058(2) 0.0462(18) 0.0026(15) 0.0086(14) -0.0075(16)
C4 0.0475(18) 0.058(2) 0.0462(18) 0.0026(15) 0.0086(14) -0.0075(16)
C10 0.0475(18) 0.058(2) 0.0462(18) 0.0026(15) 0.0086(14) -0.0075(16)
C9 0.0475(18) 0.058(2) 0.0462(18) 0.0026(15) 0.0086(14) -0.0075(16)
N3 0.045(4) 0.031(4) 0.023(3) 0.005(3) -0.002(3) -0.019(3)
N4 0.029(4) 0.022(3) 0.030(4) -0.003(3) 0.006(3) -0.008(3)
C14 0.019(3) 0.020(3) 0.034(4) 0.004(3) 0.002(3) -0.005(3)
C2 0.049(4) 0.035(3) 0.039(3) -0.008(3) 0.008(3) -0.010(3)
N2 0.035(4) 0.042(4) 0.035(4) -0.016(3) 0.006(3) -0.010(4)
N1 0.050(5) 0.039(4) 0.030(4) -0.016(3) 0.011(4) -0.010(4)
C1 0.036(4) 0.025(4) 0.027(4) 0.002(3) 0.000(3) -0.004(3)

loop_
_atom_type_symbol
_atom_type_description
_atom_type_scat_dispersion_real
_atom_type_scat_dispersion_imag
_atom_type_scat_source
C C 0.0033 0.0016 'International Tables Vol C Tables 4.2.6.8 and 6.1.1.4'
H H 0 0 'International Tables Vol C Tables 4.2.6.8 and 6.1.1.4'
Cl Cl 0.1484 0.1585 'International Tables Vol C Tables 4.2.6.8 and 6.1.1.4'
N N 0.0061 0.0033 'International Tables Vol C Tables 4.2.6.8 and 6.1.1.4'
O O 0.0106 0.006 'International Tables Vol C Tables 4.2.6.8 and 6.1.1.4'
S S 0.1246 0.1234 'International Tables Vol C Tables 4.2.6.8 and 6.1.1.4'
U U -9.6767 9.6646 'International Tables Vol C Tables 4.2.6.8 and 6.1.1.4'

loop_
_exptl_crystal_face_index_h
_exptl_crystal_face_index_k
_exptl_crystal_face_index_l
_exptl_crystal_face_perp_dist
-3 -1 -4 0.116
-3 0 -5 0.141
3 4 0 0.303
1 0 2 0.136
1 -1 3 0.172
1 0 -3 0.155
1 -1 -2 0.148
0 -1 1 0.211
-2 1 5 0.222
2 0 3 0.141
-2 1 -5 0.168
-3 -2 -2 0.159
-1 0 3 0.135

loop_
_geom_angle_atom_site_label_1
_geom_angle_atom_site_label_2
_geom_angle_atom_site_label_3
_geom_angle
_geom_angle_site_symmetry_1
_geom_angle_site_symmetry_3
_geom_angle_publ_flag
O2 U1 O1 178.7(2) . . ?
O2 U1 O5 90.6(2) . . ?
O1 U1 O5 90.8(2) . . ?
O2 U1 O6 88.1(2) . . ?
O1 U1 O6 92.7(2) . . ?
O5 U1 O6 52.45(17) . . ?
O2 U1 O3 89.7(2) . . ?
O1 U1 O3 89.6(2) . . ?
O5 U1 O3 122.31(17) . . ?
O6 U1 O3 174.27(17) . . ?
O2 U1 O7 89.8(2) . . ?
O1 U1 O7 89.5(2) . . ?
O5 U1 O7 118.41(18) . . ?
O6 U1 O7 66.02(18) . . ?
O3 U1 O7 119.28(18) . . ?
O2 U1 O4 90.1(2) . . ?
O1 U1 O4 90.5(2) . . ?
O5 U1 O4 69.87(18) . . ?
O6 U1 O4 122.25(18) . . ?
O3 U1 O4 52.44(18) . . ?
O7 U1 O4 171.71(19) . . ?
O2 U1 O8 88.8(2) . . ?
O1 U1 O8 89.8(2) . . ?
O5 U1 O8 170.57(17) . . ?
O6 U1 O8 118.12(17) . . ?
O3 U1 O8 67.10(17) . . ?
O7 U1 O8 52.18(18) . . ?
O4 U1 O8 119.53(18) . . ?
O2 U1 C17 89.0(2) . . ?
O1 U1 C17 92.2(2) . . ?
O5 U1 C17 26.2(2) . . ?
O6 U1 C17 26.3(2) . . ?
O3 U1 C17 148.4(2) . . ?
O7 U1 C17 92.3(2) . . ?
O4 U1 C17 96.0(2) . . ?
O8 U1 C17 144.4(2) . . ?
O2 U1 C19 88.8(2) . . ?
O1 U1 C19 90.1(2) . . ?
O5 U1 C19 144.4(2) . . ?
O6 U1 C19 91.9(2) . . ?
O3 U1 C19 93.3(2) . . ?
O7 U1 C19 26.0(2) . . ?
O4 U1 C19 145.8(2) . . ?
O8 U1 C19 26.2(2) . . ?
C17 U1 C19 118.2(2) . . ?
O2 U1 C15 89.9(2) . . ?
O1 U1 C15 90.0(2) . . ?
O5 U1 C15 96.0(2) . . ?
O6 U1 C15 148.3(2) . . ?
O3 U1 C15 26.4(2) . . ?
O7 U1 C15 145.6(2) . . ?
O4 U1 C15 26.1(2) . . ?
O8 U1 C15 93.4(2) . . ?
C17 U1 C15 122.1(2) . . ?
C19 U1 C15 119.7(2) . . ?
C14 S2 C13 100.8(4) . . ?
C1 S1 C2 101.9(4) . . ?
C19 O7 U1 95.0(4) . . ?
C17 O5 U1 95.1(4) . . ?
C19 O8 U1 93.1(4) . . ?
O7 C19 O8 119.6(7) . . ?
O7 C19 C20 119.2(7) . . ?
O8 C19 C20 121.1(7) . . ?
O7 C19 U1 59.0(4) . . ?
O8 C19 U1 60.6(4) . . ?
C20 C19 U1 176.6(6) . . ?
C17 O6 U1 94.6(5) . . ?
O5 C17 O6 117.8(7) . . ?
O5 C17 C18 122.1(7) . . ?
O6 C17 C18 120.1(7) . . ?
O5 C17 U1 58.7(4) . . ?
O6 C17 U1 59.1(4) . . ?
C18 C17 U1 177.5(6) . . ?
C15 O4 U1 94.4(4) . . ?
C15 O3 U1 94.8(5) . . ?
O4 C15 O3 118.4(7) . . ?
O4 C15 C16 121.2(7) . . ?
O3 C15 C16 120.4(8) . . ?
O4 C15 U1 59.5(4) . . ?
O3 C15 U1 58.8(4) . . ?
C16 C15 U1 178.1(6) . . ?
C9 C8 C7 122.5(10) . . ?
C12 C7 C6 120.3(10) . . ?
C12 C7 C8 118.0(10) . . ?
C6 C7 C8 121.6(10) . . ?
C5 C6 C7 119.0(10) . . ?
C5 C6 C13 120.9(10) . . ?
C7 C6 C13 120.1(10) . . ?
C6 C13 S2 109.2(7) . . ?
C4 C3 C12 118.7(10) . . ?
C4 C3 C2 121.6(10) . . ?
C12 C3 C2 119.6(10) . . ?
C3 C12 C7 120.2(10) . . ?
C3 C12 C11 123.9(10) . . ?
C7 C12 C11 115.8(10) . . ?
C10 C11 C12 123.2(10) . . ?
C6 C5 C4 119.6(10) . . ?
C3 C4 C5 121.7(10) . . ?
C11 C10 C9 120.6(11) . . ?
C8 C9 C10 119.6(11) . . ?
N3 C14 N4 121.8(7) . . ?
N3 C14 S2 121.8(6) . . ?
N4 C14 S2 116.4(6) . . ?
C3 C2 S1 112.3(7) . . ?
N2 C1 N1 120.6(8) . . ?
N2 C1 S1 125.2(7) . . ?
N1 C1 S1 114.2(7) . . ?

loop_
_geom_bond_atom_site_label_1
_geom_bond_atom_site_label_2
_geom_bond_distance
_geom_bond_site_symmetry_2
_geom_bond_publ_flag
U1 O2 1.755(5) . ?
U1 O1 1.774(6) . ?
U1 O5 2.445(5) . ?
U1 O6 2.453(5) . ?
U1 O3 2.460(5) . ?
U1 O7 2.464(5) . ?
U1 O4 2.476(5) . ?
U1 O8 2.500(5) . ?
U1 C17 2.850(8) . ?
U1 C19 2.864(7) . ?
U1 C15 2.865(8) . ?
S2 C14 1.755(8) . ?
S2 C13 1.827(9) . ?
S1 C1 1.756(9) . ?
S1 C2 1.829(9) . ?
O7 C19 1.259(10) . ?
O5 C17 1.262(9) . ?
O8 C19 1.268(9) . ?
C19 C20 1.496(10) . ?
O6 C17 1.266(9) . ?
C18 C17 1.487(10) . ?
O4 C15 1.263(10) . ?
O3 C15 1.276(10) . ?
C15 C16 1.506(11) . ?
C8 C9 1.371(15) . ?
C8 C7 1.444(15) . ?
C7 C12 1.417(15) . ?
C7 C6 1.424(15) . ?
C6 C5 1.342(15) . ?
C6 C13 1.501(14) . ?
C3 C4 1.335(15) . ?
C3 C12 1.410(15) . ?
C3 C2 1.535(14) . ?
C12 C11 1.469(15) . ?
C11 C10 1.343(15) . ?
C5 C4 1.481(14) . ?
C10 C9 1.374(15) . ?
N3 C14 1.295(11) . ?
N4 C14 1.309(10) . ?
N2 C1 1.301(11) . ?
N1 C1 1.309(11) . ?

loop_
_geom_hbond_atom_site_label_D
_geom_hbond_atom_site_label_H
_geom_hbond_atom_site_label_A
_geom_hbond_distance_DH
_geom_hbond_distance_HA
_geom_hbond_distance_DA
_geom_hbond_angle_DHA
_geom_hbond_site_symmetry_A
_geom_hbond_publ_flag
N3 H3A O8 0.86(7) 1.94(7) 2.782(9) 168(8) . yes
N3 H3B Cl1 0.87(7) 2.33(8) 3.142(7) 157(9) 1_445 yes
N4 H4A O3 0.82(7) 2.03(7) 2.828(9) 167(8) . yes
N4 H4B O1 0.76(7) 2.57(9) 2.972(9) 115(8) 1_565 yes
N4 H4B O1 0.76(7) 2.28(8) 2.972(9) 152(9) 3_767 yes
N2 H2C Cl1 0.87(6) 2.34(7) 3.212(8) 176(7) . yes
N2 H2D Cl1 0.80(7) 2.45(8) 3.193(8) 155(8) 2_846 yes
N1 H1A Cl1 0.81(7) 2.99(8) 3.684(9) 145(8) . yes
N1 H1B O6 0.79(7) 2.06(8) 2.795(9) 156(10) 1_675 yes
